data_4074174
loop_
_publ_author_name
'Matsumoto, Tsuyoshi'
'Nakaya, Yukiko'
'Tatsumi, Kazuyuki'

_publ_section_title
;
 Synthesis of Oxo- and Sulfido-Bridged Germanium&#x2212;Ruthenium
 Complexes and Reactions on the Chalcogenido Bridges
;
_journal_issue 20
_journal_name_full Organometallics
_journal_page_first 4835
_journal_paper_doi 10.1021/om060449m
_journal_volume 25
_journal_year 2006
_chemical_formula_moiety 'C41 H47 B F4 Ge Ru S2 '
_chemical_formula_sum 'C41 H47 B F4 Ge Ru S2'
_chemical_formula_weight 864.41
_space_group_IT_number 15
_symmetry_cell_setting monoclinic
_symmetry_Int_Tables_number 15
_symmetry_space_group_name_Hall '-C 2yc'
_symmetry_space_group_name_H-M 'C 1 2/c 1'
_cell_angle_alpha 90.0000
_cell_angle_beta 90.87(2)
_cell_angle_gamma 90.0000
_cell_formula_units_Z 8
_cell_length_a 15.576(7)
_cell_length_b 14.378(8)
_cell_length_c 34.35(2)
_cell_measurement_reflns_used 263
_cell_measurement_temperature 193.1
_cell_measurement_theta_max 27.5
_cell_measurement_theta_min 3.0
_cell_volume 7692(7)
_computing_cell_refinement CrystalClear
_computing_data_collection CrystalClear
_computing_data_reduction CrystalStructure
_computing_publication_material 'CrystalStructure 3.7.0'
_computing_structure_refinement CRYSTALS
_computing_structure_solution SIR97
_diffrn_detector_area_resol_mean 12.20
_diffrn_measured_fraction_theta_full 0.990
_diffrn_measured_fraction_theta_max 0.990
_diffrn_measurement_device_type 'Rigaku Quantum'
_diffrn_measurement_method \w
_diffrn_radiation_type 'Mo K\a'
_diffrn_radiation_wavelength 0.71070
_diffrn_reflns_av_R_equivalents 0.044
_diffrn_reflns_limit_h_max 20
_diffrn_reflns_limit_h_min -20
_diffrn_reflns_limit_k_max 18
_diffrn_reflns_limit_k_min -18
_diffrn_reflns_limit_l_max 44
_diffrn_reflns_limit_l_min -38
_diffrn_reflns_number 38280
_diffrn_reflns_theta_full 27.48
_diffrn_reflns_theta_max 27.48
_exptl_absorpt_coefficient_mu 1.331
_exptl_absorpt_correction_T_max 0.875
_exptl_absorpt_correction_T_min 0.744
_exptl_absorpt_correction_type multi-scan
_exptl_absorpt_process_details 'Jacobson, R. (1998) Private communication'
_exptl_crystal_colour purple
_exptl_crystal_density_diffrn 1.493
_exptl_crystal_density_method 'not measured'
_exptl_crystal_description block
_exptl_crystal_F_000 3536.00
_exptl_crystal_size_max 0.20
_exptl_crystal_size_mid 0.10
_exptl_crystal_size_min 0.10
_refine_diff_density_max 2.75
_refine_diff_density_min -0.94
_refine_ls_extinction_method none
_refine_ls_goodness_of_fit_ref 1.137
_refine_ls_hydrogen_treatment refall
_refine_ls_number_parameters 525
_refine_ls_number_reflns 8743
_refine_ls_R_factor_gt 0.0545
_refine_ls_shift/su_max 0.0000
_refine_ls_structure_factor_coef Fsqd
_refine_ls_weighting_details 'w = 1/[0.0002Fo^2^ + 1.0000\s(Fo^2^) + 0.5000]/(4Fo^2^)'
_refine_ls_weighting_scheme calc
_refine_ls_wR_factor_ref 0.1349
_reflns_number_gt 6020
_reflns_number_total 8743
_reflns_threshold_expression F^2^>2.0\s(F^2^)
_cod_data_source_file om060449msi20060523_080229.cif
_cod_data_source_block '_complex_4'
_cod_original_cell_volume 7691(7)
_cod_original_formula_sum 'C41 H47 B F4 Ge Ru S2 '
_cod_database_code 4074174

loop_
_symmetry_equiv_pos_site_id
_symmetry_equiv_pos_as_xyz
1 +X,+Y,+Z
2 -X,+Y,1/2-Z
3 -X,-Y,-Z
4 +X,-Y,1/2+Z
5 1/2+X,1/2+Y,+Z
6 1/2-X,1/2+Y,1/2-Z
7 1/2-X,1/2-Y,-Z
8 1/2+X,1/2-Y,1/2+Z

loop_
_atom_site_label
_atom_site_type_symbol
_atom_site_fract_x
_atom_site_fract_y
_atom_site_fract_z
_atom_site_U_iso_or_equiv
_atom_site_adp_type
_atom_site_occupancy
_atom_site_symmetry_multiplicity
_atom_site_calc_flag
_atom_site_refinement_flags
Ru(1) Ru 0.17084(3) 0.22307(3) 0.165610(10) 0.04297(12) Uani 1.00 1 d .
Ge(1) Ge 0.26455(3) 0.06721(3) 0.110230(10) 0.02597(11) Uani 1.00 1 d .
S(1) S 0.21486(6) 0.06494(8) 0.17319(3) 0.0321(2) Uani 1.00 1 d .
S(2) S 0.22590(9) 0.21624(9) 0.10560(4) 0.0454(3) Uani 1.00 1 d .
F(1) F 0.1562(4) -0.0070(3) 0.27301(18) 0.166(2) Uani 1.00 1 d .
F(2) F 0.2325(11) 0.0461(11) 0.3255(5) 0.115(5) Uani 0.50 1 d P
F(3) F 0.0943(6) 0.0441(11) 0.3342(4) 0.143(5) Uani 0.50 1 d P
F(4) F 0.1506(8) 0.1380(9) 0.2921(4) 0.083(3) Uani 0.50 1 d P
F(5) F 0.2342(12) 0.0751(15) 0.3104(7) 0.193(10) Uani 0.50 1 d P
F(6) F 0.1418(16) -0.0135(10) 0.3308(4) 0.184(7) Uani 0.50 1 d P
F(7) F 0.1040(12) 0.1169(13) 0.3015(6) 0.163(9) Uani 0.50 1 d P
C(1) C 0.3902(2) 0.0560(2) 0.10526(12) 0.0272(10) Uani 1.00 1 d .
C(2) C 0.4469(2) 0.0788(3) 0.13623(12) 0.0299(11) Uani 1.00 1 d .
C(3) C 0.5351(2) 0.0671(3) 0.13111(12) 0.0413(13) Uani 1.00 1 d .
C(4) C 0.5666(2) 0.0350(4) 0.09623(13) 0.0487(15) Uani 1.00 1 d .
C(5) C 0.5116(2) 0.0169(3) 0.06536(12) 0.0401(13) Uani 1.00 1 d .
C(6) C 0.4236(2) 0.0281(2) 0.06910(12) 0.0301(11) Uani 1.00 1 d .
C(7) C 0.4196(2) 0.1232(3) 0.17377(12) 0.0327(11) Uani 1.00 1 d .
C(8) C 0.4183(2) 0.2202(3) 0.17557(13) 0.0396(13) Uani 1.00 1 d .
C(9) C 0.3985(3) 0.2617(4) 0.21122(16) 0.0503(16) Uani 1.00 1 d .
C(10) C 0.3815(3) 0.2104(4) 0.24374(14) 0.0517(16) Uani 1.00 1 d .
C(11) C 0.3859(2) 0.1143(4) 0.24160(12) 0.0448(14) Uani 1.00 1 d .
C(12) C 0.4058(2) 0.0696(3) 0.20701(12) 0.0367(12) Uani 1.00 1 d .
C(13) C 0.4397(3) 0.2805(3) 0.14124(16) 0.0541(17) Uani 1.00 1 d .
C(14) C 0.3615(4) 0.2585(5) 0.28235(16) 0.074(2) Uani 1.00 1 d .
C(15) C 0.4128(3) -0.0339(3) 0.20678(13) 0.0517(16) Uani 1.00 1 d .
C(16) C 0.3673(2) 0.0189(3) 0.03331(12) 0.0312(11) Uani 1.00 1 d .
C(17) C 0.3441(3) -0.0689(3) 0.01821(13) 0.0420(13) Uani 1.00 1 d .
C(18) C 0.2892(3) -0.0720(4) -0.01450(14) 0.0561(17) Uani 1.00 1 d .
C(19) C 0.2606(3) 0.0072(5) -0.03275(14) 0.0616(19) Uani 1.00 1 d .
C(20) C 0.2896(3) 0.0919(4) -0.01933(13) 0.0494(15) Uani 1.00 1 d .
C(21) C 0.3422(2) 0.0992(3) 0.01329(12) 0.0336(11) Uani 1.00 1 d .
C(22) C 0.3802(4) -0.1577(3) 0.03528(17) 0.067(2) Uani 1.00 1 d .
C(23) C 0.1982(3) 0.0037(6) -0.06764(18) 0.104(2) Uani 1.00 1 d .
C(24) C 0.3760(3) 0.1940(3) 0.02525(14) 0.0482(15) Uani 1.00 1 d .
C(25) C 0.1964(2) -0.0305(3) 0.08427(12) 0.0354(12) Uani 1.00 1 d .
C(26) C 0.2102(3) -0.1225(3) 0.09692(14) 0.0447(14) Uani 1.00 1 d .
C(27) C 0.1602(4) -0.1934(4) 0.0808(2) 0.074(2) Uani 1.00 1 d .
C(28) C 0.0974(4) -0.1723(5) 0.0526(2) 0.086(2) Uani 1.00 1 d .
C(29) C 0.0850(3) -0.0837(6) 0.04129(19) 0.076(2) Uani 1.00 1 d .
C(30) C 0.1328(2) -0.0098(4) 0.05569(13) 0.0472(15) Uani 1.00 1 d .
C(31) C 0.2767(3) -0.1450(3) 0.12807(16) 0.0492(15) Uani 1.00 1 d .
C(32) C 0.3018(4) -0.2452(4) 0.1324(2) 0.089(2) Uani 1.00 1 d .
C(33) C 0.1112(3) 0.0850(4) 0.04108(14) 0.0631(18) Uani 1.00 1 d .
C(34) C 0.0335(3) 0.1254(5) 0.06127(18) 0.075(2) Uani 1.00 1 d .
C(35) C 0.1865(4) 0.3410(4) 0.2043(2) 0.068(2) Uani 1.00 1 d .
C(36) C 0.1548(4) 0.2660(5) 0.2266(2) 0.076(2) Uani 1.00 1 d .
C(37) C 0.0819(4) 0.2218(4) 0.2145(2) 0.075(2) Uani 1.00 1 d .
C(38) C 0.0404(3) 0.2464(4) 0.1802(2) 0.078(2) Uani 1.00 1 d .
C(39) C 0.0709(4) 0.3251(4) 0.1577(2) 0.074(2) Uani 1.00 1 d .
C(40) C 0.1445(4) 0.3729(4) 0.1708(2) 0.066(2) Uani 1.00 1 d .
C(41) C 0.1138(2) 0.0020(3) 0.16985(16) 0.0479(15) Uani 1.00 1 d .
B(1) B 0.1551(7) 0.0482(5) 0.3054(2) 0.079(3) Uani 1.00 1 d .
H(1) H 0.5746 0.0825 0.1522 0.050 Uiso 1.00 1 c R
H(2) H 0.6278 0.0252 0.0935 0.059 Uiso 1.00 1 c R
H(3) H 0.5344 -0.0041 0.0408 0.048 Uiso 1.00 1 c R
H(4) H 0.3963 0.3290 0.2128 0.060 Uiso 1.00 1 c R
H(5) H 0.3749 0.0774 0.2646 0.054 Uiso 1.00 1 c R
H(6) H 0.4973 0.2662 0.1327 0.065 Uiso 1.00 1 c R
H(7) H 0.3990 0.2686 0.1202 0.065 Uiso 1.00 1 c R
H(8) H 0.4366 0.3454 0.1487 0.065 Uiso 1.00 1 c R
H(9) H 0.3640 0.3253 0.2787 0.089 Uiso 1.00 1 c R
H(10) H 0.3047 0.2409 0.2908 0.089 Uiso 1.00 1 c R
H(11) H 0.4038 0.2400 0.3019 0.089 Uiso 1.00 1 c R
H(12) H 0.4688 -0.0523 0.2169 0.062 Uiso 1.00 1 c R
H(13) H 0.4058 -0.0564 0.1803 0.062 Uiso 1.00 1 c R
H(14) H 0.3684 -0.0603 0.2229 0.062 Uiso 1.00 1 c R
H(15) H 0.2709 -0.1319 -0.0246 0.067 Uiso 1.00 1 c R
H(16) H 0.2729 0.1481 -0.0331 0.059 Uiso 1.00 1 c R
H(17) H 0.4145 -0.1431 0.0583 0.081 Uiso 1.00 1 c R
H(18) H 0.4159 -0.1878 0.0161 0.081 Uiso 1.00 1 c R
H(19) H 0.3338 -0.1991 0.0423 0.081 Uiso 1.00 1 c R
H(20) H 0.2305 0.0002 -0.0915 0.125 Uiso 1.00 1 c R
H(21) H 0.1624 -0.0512 -0.0654 0.125 Uiso 1.00 1 c R
H(22) H 0.1622 0.0588 -0.0682 0.125 Uiso 1.00 1 c R
H(23) H 0.3618 0.2391 0.0052 0.058 Uiso 1.00 1 c R
H(24) H 0.3501 0.2126 0.0495 0.058 Uiso 1.00 1 c R
H(25) H 0.4379 0.1909 0.0287 0.058 Uiso 1.00 1 c R
H(26) H 0.1690 -0.2571 0.0893 0.089 Uiso 1.00 1 c R
H(27) H 0.0628 -0.2217 0.0413 0.104 Uiso 1.00 1 c R
H(28) H 0.0400 -0.0710 0.0222 0.091 Uiso 1.00 1 c R
H(29) H 0.2547 -0.1243 0.1529 0.059 Uiso 1.00 1 c R
H(30) H 0.3286 -0.1108 0.1222 0.059 Uiso 1.00 1 c R
H(31) H 0.2950 -0.2746 0.1071 0.107 Uiso 1.00 1 c R
H(32) H 0.2640 -0.2749 0.1508 0.107 Uiso 1.00 1 c R
H(33) H 0.3609 -0.2516 0.1413 0.107 Uiso 1.00 1 c R
H(34) H 0.1598 0.1255 0.0463 0.076 Uiso 1.00 1 c R
H(35) H 0.1000 0.0824 0.0133 0.076 Uiso 1.00 1 c R
H(36) H 0.0303 0.0995 0.0873 0.090 Uiso 1.00 1 c R
H(37) H -0.0178 0.1086 0.0465 0.090 Uiso 1.00 1 c R
H(38) H 0.0377 0.1926 0.0629 0.090 Uiso 1.00 1 c R
H(39) H 0.2391 0.3715 0.2127 0.082 Uiso 1.00 1 c R
H(40) H 0.1846 0.2463 0.2502 0.091 Uiso 1.00 1 c R
H(41) H 0.0583 0.1721 0.2302 0.090 Uiso 1.00 1 c R
H(42) H -0.0091 0.2111 0.1712 0.093 Uiso 1.00 1 c R
H(43) H 0.0414 0.3437 0.1339 0.089 Uiso 1.00 1 c R
H(44) H 0.1657 0.4269 0.1571 0.079 Uiso 1.00 1 c R
H(45) H 0.0740 0.0360 0.1531 0.058 Uiso 1.00 1 c R
H(46) H 0.1238 -0.0592 0.1590 0.058 Uiso 1.00 1 c R
H(47) H 0.0896 -0.0043 0.1956 0.058 Uiso 1.00 1 c R

loop_
_atom_site_aniso_label
_atom_site_aniso_U_11
_atom_site_aniso_U_22
_atom_site_aniso_U_33
_atom_site_aniso_U_12
_atom_site_aniso_U_13
_atom_site_aniso_U_23
Ru(1) 0.0366(2) 0.0368(2) 0.0560(2) 0.00639(17) 0.01518(19) -0.00833(19)
Ge(1) 0.0246(2) 0.0296(2) 0.0238(2) 0.00485(18) 0.00370(17) 0.00103(18)
S(1) 0.0303(5) 0.0409(6) 0.0252(5) 0.0026(4) 0.0074(4) -0.0004(4)
S(2) 0.0487(7) 0.0340(6) 0.0540(8) 0.0140(5) 0.0157(6) 0.0113(5)
F(1) 0.259(7) 0.095(3) 0.144(5) -0.004(4) -0.027(5) -0.037(3)
F(2) 0.099(12) 0.107(10) 0.138(10) 0.068(9) -0.005(8) 0.026(7)
F(3) 0.053(5) 0.166(13) 0.211(14) 0.007(6) 0.032(6) 0.107(12)
F(4) 0.107(11) 0.058(5) 0.084(6) 0.005(7) -0.002(7) 0.020(4)
F(5) 0.107(14) 0.199(19) 0.27(2) -0.074(14) 0.070(14) -0.162(18)
F(6) 0.32(2) 0.123(11) 0.108(9) -0.075(13) -0.010(13) 0.051(9)
F(7) 0.157(16) 0.153(19) 0.177(19) 0.111(14) -0.045(13) -0.054(14)
C(1) 0.029(2) 0.028(2) 0.024(2) 0.0048(17) 0.0039(16) -0.0003(16)
C(2) 0.027(2) 0.038(2) 0.025(2) 0.0049(18) 0.0040(16) -0.0018(18)
C(3) 0.030(2) 0.063(3) 0.031(2) 0.013(2) 0.0012(19) -0.002(2)
C(4) 0.027(2) 0.082(3) 0.037(2) 0.019(2) 0.008(2) -0.000(2)
C(5) 0.035(2) 0.056(3) 0.030(2) 0.011(2) 0.0115(19) 0.001(2)
C(6) 0.032(2) 0.033(2) 0.026(2) 0.0062(18) 0.0072(17) 0.0029(17)
C(7) 0.023(2) 0.048(2) 0.027(2) 0.0032(19) 0.0033(17) -0.0066(19)
C(8) 0.032(2) 0.050(3) 0.037(2) 0.003(2) 0.004(2) -0.009(2)
C(9) 0.043(2) 0.055(3) 0.053(3) 0.002(2) 0.006(2) -0.018(2)
C(10) 0.041(2) 0.076(4) 0.038(2) 0.011(2) 0.002(2) -0.024(2)
C(11) 0.037(2) 0.072(3) 0.025(2) 0.013(2) -0.001(2) -0.003(2)
C(12) 0.027(2) 0.056(3) 0.027(2) 0.004(2) -0.0032(17) -0.004(2)
C(13) 0.052(3) 0.048(3) 0.063(3) -0.004(2) 0.010(2) -0.005(2)
C(14) 0.071(4) 0.107(5) 0.044(3) 0.013(3) 0.008(3) -0.034(3)
C(15) 0.059(3) 0.064(3) 0.032(2) 0.019(2) 0.003(2) 0.006(2)
C(16) 0.029(2) 0.038(2) 0.027(2) -0.0010(19) 0.0115(17) -0.0026(18)
C(17) 0.050(2) 0.043(2) 0.033(2) -0.010(2) 0.023(2) -0.009(2)
C(18) 0.047(3) 0.080(4) 0.042(3) -0.030(3) 0.021(2) -0.030(2)
C(19) 0.034(2) 0.117(5) 0.034(2) -0.005(3) 0.002(2) -0.013(3)
C(20) 0.036(2) 0.080(4) 0.032(2) 0.013(2) 0.005(2) 0.007(2)
C(21) 0.028(2) 0.044(2) 0.029(2) 0.0032(19) 0.0087(18) 0.0022(19)
C(22) 0.108(5) 0.037(3) 0.057(3) -0.004(3) 0.039(3) -0.011(2)
C(23) 0.044(3) 0.215(9) 0.054(4) -0.006(5) -0.012(3) -0.039(5)
C(24) 0.053(3) 0.042(2) 0.050(3) 0.001(2) 0.014(2) 0.013(2)
C(25) 0.028(2) 0.049(2) 0.030(2) 0.003(2) 0.0068(18) -0.007(2)
C(26) 0.037(2) 0.043(2) 0.055(3) -0.005(2) 0.012(2) -0.014(2)
C(27) 0.067(4) 0.054(3) 0.101(5) -0.017(3) 0.029(3) -0.037(3)
C(28) 0.052(4) 0.109(6) 0.098(5) -0.033(4) 0.008(3) -0.060(5)
C(29) 0.043(3) 0.129(6) 0.056(3) -0.009(4) -0.006(2) -0.036(4)
C(30) 0.026(2) 0.084(4) 0.031(2) -0.004(2) 0.0005(19) -0.012(2)
C(31) 0.057(3) 0.032(2) 0.059(3) 0.006(2) 0.010(2) 0.002(2)
C(32) 0.104(5) 0.052(3) 0.111(6) 0.025(3) 0.029(4) 0.028(3)
C(33) 0.035(2) 0.117(5) 0.037(2) 0.018(3) -0.008(2) 0.017(3)
C(34) 0.046(3) 0.113(5) 0.065(4) 0.018(3) -0.001(3) 0.020(3)
C(35) 0.062(4) 0.057(3) 0.086(4) 0.004(3) 0.018(3) -0.037(3)
C(36) 0.084(5) 0.084(5) 0.059(4) 0.018(4) 0.020(3) -0.037(3)
C(37) 0.070(4) 0.069(4) 0.086(5) 0.012(3) 0.050(3) -0.017(3)
C(38) 0.032(3) 0.063(4) 0.139(7) 0.006(2) 0.023(3) -0.030(4)
C(39) 0.052(3) 0.059(4) 0.111(5) 0.028(3) 0.007(3) -0.018(3)
C(40) 0.061(3) 0.035(3) 0.102(5) 0.017(2) 0.014(3) -0.017(3)
C(41) 0.036(2) 0.051(3) 0.057(3) -0.005(2) 0.015(2) 0.005(2)
B(1) 0.103(7) 0.046(4) 0.089(6) 0.003(5) 0.009(5) -0.001(4)

loop_
_atom_type_symbol
_atom_type_description
_atom_type_scat_dispersion_real
_atom_type_scat_dispersion_imag
_atom_type_scat_source
C C 0.003 0.002
;
International Tables for Crystallography
(1992, Vol. C, Tables 4.2.6.8 and 6.1.1.4)
;
H H 0.000 0.000
;
International Tables for Crystallography
(1992, Vol. C, Table 6.1.1.4)
;
S S 0.125 0.123
;
International Tables for Crystallography
(1992, Vol. C, Tables 4.2.6.8 and 6.1.1.4)
;
Ge Ge 0.155 1.800
;
International Tables for Crystallography
(1992, Vol. C, Tables 4.2.6.8 and 6.1.1.4)
;
Ru Ru -1.259 0.836
;
International Tables for Crystallography
(1992, Vol. C, Tables 4.2.6.8 and 6.1.1.4)
;
F F 0.017 0.010
;
International Tables for Crystallography
(1992, Vol. C, Tables 4.2.6.8 and 6.1.1.4)
;
B B 0.001 0.001
;
International Tables for Crystallography
(1992, Vol. C, Tables 4.2.6.8 and 6.1.1.4)
;

loop_
_geom_angle_atom_site_label_1
_geom_angle_atom_site_label_2
_geom_angle_atom_site_label_3
_geom_angle
S(1) Ru(1) S(2) 86.87(4)
S(1) Ru(1) C(35) 130.45(18)
S(1) Ru(1) C(36) 101.53(19)
S(1) Ru(1) C(37) 95.28(18)
S(1) Ru(1) C(38) 113.46(19)
S(1) Ru(1) C(39) 150.29(17)
S(1) Ru(1) C(40) 167.61(18)
S(2) Ru(1) C(35) 123.82(18)
S(2) Ru(1) C(36) 159.3(2)
S(2) Ru(1) C(37) 163.05(19)
S(2) Ru(1) C(38) 127.0(2)
S(2) Ru(1) C(39) 101.5(2)
S(2) Ru(1) C(40) 101.06(18)
C(35) Ru(1) C(36) 37.8(2)
C(35) Ru(1) C(37) 66.6(2)
C(35) Ru(1) C(38) 80.3(2)
C(35) Ru(1) C(39) 67.6(2)
C(35) Ru(1) C(40) 37.2(2)
C(36) Ru(1) C(37) 36.1(2)
C(36) Ru(1) C(38) 67.0(3)
C(36) Ru(1) C(39) 80.6(2)
C(36) Ru(1) C(40) 67.9(2)
C(37) Ru(1) C(38) 37.3(3)
C(37) Ru(1) C(39) 68.9(2)
C(37) Ru(1) C(40) 79.9(2)
C(38) Ru(1) C(39) 39.8(2)
C(38) Ru(1) C(40) 69.3(2)
C(39) Ru(1) C(40) 37.6(2)
S(1) Ge(1) S(2) 89.22(4)
S(1) Ge(1) C(1) 115.27(12)
S(1) Ge(1) C(25) 103.20(13)
S(2) Ge(1) C(1) 109.81(12)
S(2) Ge(1) C(25) 120.70(14)
C(1) Ge(1) C(25) 115.59(17)
Ru(1) S(1) Ge(1) 89.09(3)
Ru(1) S(1) C(41) 102.70(16)
Ge(1) S(1) C(41) 104.50(17)
Ru(1) S(2) Ge(1) 94.76(5)
F(5) F(2) F(6) 117(2)
F(5) F(2) B(1) 69(2)
F(6) F(2) B(1) 47.9(8)
F(6) F(3) F(7) 110.8(15)
F(6) F(3) B(1) 59.6(11)
F(7) F(3) B(1) 51.3(9)
F(5) F(4) F(7) 108.8(19)
F(5) F(4) B(1) 48.7(9)
F(7) F(4) B(1) 65.1(16)
F(2) F(5) F(4) 126(2)
F(2) F(5) B(1) 82(2)
F(4) F(5) B(1) 52.4(9)
F(2) F(6) F(3) 101.3(13)
F(2) F(6) B(1) 54.2(11)
F(3) F(6) B(1) 70.5(12)
F(3) F(7) F(4) 127(2)
F(3) F(7) B(1) 57.7(10)
F(4) F(7) B(1) 77.4(17)
Ge(1) C(1) C(2) 121.7(3)
Ge(1) C(1) C(6) 118.6(2)
C(2) C(1) C(6) 119.6(3)
C(1) C(2) C(3) 118.8(3)
C(1) C(2) C(7) 124.3(3)
C(3) C(2) C(7) 116.7(3)
C(2) C(3) C(4) 120.8(4)
C(3) C(4) C(5) 120.4(4)
C(4) C(5) C(6) 120.7(4)
C(1) C(6) C(5) 119.5(3)
C(1) C(6) C(16) 121.7(3)
C(5) C(6) C(16) 118.6(3)
C(2) C(7) C(8) 117.8(3)
C(2) C(7) C(12) 120.9(4)
C(8) C(7) C(12) 120.8(4)
C(7) C(8) C(9) 117.9(4)
C(7) C(8) C(13) 122.5(4)
C(9) C(8) C(13) 119.6(4)
C(8) C(9) C(10) 122.1(5)
C(9) C(10) C(11) 119.0(4)
C(9) C(10) C(14) 120.5(5)
C(11) C(10) C(14) 120.5(4)
C(10) C(11) C(12) 121.3(4)
C(7) C(12) C(11) 118.8(4)
C(7) C(12) C(15) 122.3(4)
C(11) C(12) C(15) 118.9(4)
C(6) C(16) C(17) 121.5(3)
C(6) C(16) C(21) 119.1(3)
C(17) C(16) C(21) 119.4(3)
C(16) C(17) C(18) 118.3(4)
C(16) C(17) C(22) 121.5(4)
C(18) C(17) C(22) 120.2(4)
C(17) C(18) C(19) 121.9(5)
C(18) C(19) C(20) 118.7(4)
C(18) C(19) C(23) 121.8(6)
C(20) C(19) C(23) 119.5(6)
C(19) C(20) C(21) 121.7(5)
C(16) C(21) C(20) 119.7(4)
C(16) C(21) C(24) 121.0(3)
C(20) C(21) C(24) 119.2(4)
Ge(1) C(25) C(26) 116.9(3)
Ge(1) C(25) C(30) 122.1(3)
C(26) C(25) C(30) 120.9(4)
C(25) C(26) C(27) 118.9(4)
C(25) C(26) C(31) 121.3(4)
C(27) C(26) C(31) 119.7(4)
C(26) C(27) C(28) 119.8(6)
C(27) C(28) C(29) 120.1(6)
C(28) C(29) C(30) 123.3(6)
C(25) C(30) C(29) 116.9(5)
C(25) C(30) C(33) 125.3(4)
C(29) C(30) C(33) 117.7(4)
C(26) C(31) C(32) 116.8(4)
C(30) C(33) C(34) 111.9(4)
Ru(1) C(35) C(36) 72.4(3)
Ru(1) C(35) C(40) 72.7(3)
C(36) C(35) C(40) 122.3(6)
Ru(1) C(36) C(35) 69.8(3)
Ru(1) C(36) C(37) 71.7(4)
C(35) C(36) C(37) 119.2(6)
Ru(1) C(37) C(36) 72.2(4)
Ru(1) C(37) C(38) 68.7(4)
C(36) C(37) C(38) 121.1(6)
Ru(1) C(38) C(37) 74.0(4)
Ru(1) C(38) C(39) 71.1(3)
C(37) C(38) C(39) 120.0(6)
Ru(1) C(39) C(38) 69.1(3)
Ru(1) C(39) C(40) 73.0(3)
C(38) C(39) C(40) 118.7(6)
Ru(1) C(40) C(35) 70.1(3)
Ru(1) C(40) C(39) 69.4(3)
C(35) C(40) C(39) 118.4(5)
F(1) B(1) F(2) 111.9(10)
F(1) B(1) F(3) 125.1(10)
F(1) B(1) F(4) 106.0(9)
F(1) B(1) F(5) 104.8(13)
F(1) B(1) F(6) 99.1(8)
F(1) B(1) F(7) 112.3(12)
F(2) B(1) F(3) 104.3(11)
F(2) B(1) F(4) 103.1(11)
F(2) B(1) F(5) 28.6(13)
F(2) B(1) F(6) 77.9(14)
F(2) B(1) F(7) 127.6(13)
F(3) B(1) F(4) 104.3(11)
F(3) B(1) F(5) 125.4(15)
F(3) B(1) F(6) 49.8(12)
F(3) B(1) F(7) 71.0(12)
F(4) B(1) F(5) 78.8(12)
F(4) B(1) F(6) 152.1(12)
F(4) B(1) F(7) 37.5(10)
F(5) B(1) F(6) 106.5(17)
F(5) B(1) F(7) 111.9(14)
F(6) B(1) F(7) 120.6(16)
C(2) C(3) H(1) 119.4
C(4) C(3) H(1) 119.7
C(3) C(4) H(2) 119.7
C(5) C(4) H(2) 119.9
C(4) C(5) H(3) 119.8
C(6) C(5) H(3) 119.5
C(8) C(9) H(4) 118.9
C(10) C(9) H(4) 119.0
C(10) C(11) H(5) 119.5
C(12) C(11) H(5) 119.2
C(8) C(13) H(6) 109.4
C(8) C(13) H(7) 109.5
C(8) C(13) H(8) 109.5
H(6) C(13) H(7) 109.5
H(6) C(13) H(8) 109.5
H(7) C(13) H(8) 109.5
C(10) C(14) H(9) 109.1
C(10) C(14) H(10) 109.9
C(10) C(14) H(11) 109.4
H(9) C(14) H(10) 109.5
H(9) C(14) H(11) 109.5
H(10) C(14) H(11) 109.5
C(12) C(15) H(12) 109.7
C(12) C(15) H(13) 109.3
C(12) C(15) H(14) 109.5
H(12) C(15) H(13) 109.5
H(12) C(15) H(14) 109.5
H(13) C(15) H(14) 109.5
C(17) C(18) H(15) 119.2
C(19) C(18) H(15) 118.9
C(19) C(20) H(16) 119.3
C(21) C(20) H(16) 118.9
C(17) C(22) H(17) 109.3
C(17) C(22) H(18) 109.1
C(17) C(22) H(19) 110.0
H(17) C(22) H(18) 109.5
H(17) C(22) H(19) 109.5
H(18) C(22) H(19) 109.5
C(19) C(23) H(20) 109.3
C(19) C(23) H(21) 108.8
C(19) C(23) H(22) 110.3
H(20) C(23) H(21) 109.5
H(20) C(23) H(22) 109.5
H(21) C(23) H(22) 109.5
C(21) C(24) H(23) 109.5
C(21) C(24) H(24) 109.4
C(21) C(24) H(25) 109.5
H(23) C(24) H(24) 109.5
H(23) C(24) H(25) 109.5
H(24) C(24) H(25) 109.5
C(26) C(27) H(26) 119.8
C(28) C(27) H(26) 120.5
C(27) C(28) H(27) 119.9
C(29) C(28) H(27) 120.0
C(28) C(29) H(28) 118.3
C(30) C(29) H(28) 118.4
C(26) C(31) H(29) 108.0
C(26) C(31) H(30) 107.8
C(32) C(31) H(29) 107.7
C(32) C(31) H(30) 107.0
H(29) C(31) H(30) 109.5
C(31) C(32) H(31) 107.8
C(31) C(32) H(32) 109.0
C(31) C(32) H(33) 111.5
H(31) C(32) H(32) 109.5
H(31) C(32) H(33) 109.5
H(32) C(32) H(33) 109.5
C(30) C(33) H(34) 108.4
C(30) C(33) H(35) 109.4
C(34) C(33) H(34) 108.2
C(34) C(33) H(35) 109.4
H(34) C(33) H(35) 109.5
C(33) C(34) H(36) 109.0
C(33) C(34) H(37) 108.8
C(33) C(34) H(38) 110.6
H(36) C(34) H(37) 109.5
H(36) C(34) H(38) 109.5
H(37) C(34) H(38) 109.5
Ru(1) C(35) H(39) 128.6
C(36) C(35) H(39) 119.0
C(40) C(35) H(39) 118.8
Ru(1) C(36) H(40) 130.8
C(35) C(36) H(40) 120.5
C(37) C(36) H(40) 120.3
Ru(1) C(37) H(41) 132.8
C(36) C(37) H(41) 119.9
C(38) C(37) H(41) 119.0
Ru(1) C(38) H(42) 127.0
C(37) C(38) H(42) 119.7
C(39) C(38) H(42) 120.2
Ru(1) C(39) H(43) 128.9
C(38) C(39) H(43) 120.5
C(40) C(39) H(43) 120.7
Ru(1) C(40) H(44) 132.8
C(35) C(40) H(44) 120.5
C(39) C(40) H(44) 121.1
S(1) C(41) H(45) 109.4
S(1) C(41) H(46) 109.3
S(1) C(41) H(47) 109.7
H(45) C(41) H(46) 109.5
H(45) C(41) H(47) 109.5
H(46) C(41) H(47) 109.5

loop_
_geom_bond_atom_site_label_1
_geom_bond_atom_site_label_2
_geom_bond_distance
Ru(1) S(1) 2.3878(12)
Ru(1) S(2) 2.2466(14)
Ru(1) C(35) 2.167(6)
Ru(1) C(36) 2.201(6)
Ru(1) C(37) 2.194(7)
Ru(1) C(38) 2.126(6)
Ru(1) C(39) 2.153(6)
Ru(1) C(40) 2.200(5)
Ge(1) S(1) 2.3081(11)
Ge(1) S(2) 2.2307(13)
Ge(1) C(1) 1.974(4)
Ge(1) C(25) 1.966(4)
S(1) C(41) 1.818(4)
F(1) B(1) 1.368(11)
F(2) F(5) 0.67(3)
F(2) F(6) 1.66(2)
F(2) B(1) 1.38(2)
F(3) F(6) 1.12(2)
F(3) F(7) 1.54(2)
F(3) B(1) 1.380(17)
F(4) F(5) 1.70(2)
F(4) F(7) 0.86(2)
F(4) B(1) 1.372(16)
F(5) B(1) 1.30(2)
F(6) B(1) 1.262(17)
F(7) B(1) 1.27(2)
C(1) C(2) 1.410(5)
C(1) C(6) 1.413(5)
C(2) C(3) 1.399(6)
C(2) C(7) 1.506(5)
C(3) C(4) 1.381(6)
C(4) C(5) 1.378(6)
C(5) C(6) 1.387(6)
C(6) C(16) 1.505(5)
C(7) C(8) 1.396(6)
C(7) C(12) 1.398(6)
C(8) C(9) 1.400(7)
C(8) C(13) 1.505(7)
C(9) C(10) 1.368(7)
C(10) C(11) 1.385(8)
C(10) C(14) 1.531(8)
C(11) C(12) 1.390(6)
C(12) C(15) 1.492(7)
C(16) C(17) 1.410(6)
C(16) C(21) 1.397(6)
C(17) C(18) 1.403(7)
C(17) C(22) 1.510(7)
C(18) C(19) 1.371(9)
C(19) C(20) 1.376(9)
C(19) C(23) 1.533(7)
C(20) C(21) 1.382(6)
C(21) C(24) 1.516(6)
C(25) C(26) 1.408(7)
C(25) C(30) 1.415(6)
C(26) C(27) 1.393(8)
C(26) C(31) 1.513(7)
C(27) C(28) 1.400(10)
C(28) C(29) 1.345(12)
C(29) C(30) 1.385(9)
C(30) C(33) 1.489(8)
C(31) C(32) 1.499(7)
C(33) C(34) 1.520(8)
C(35) C(36) 1.414(9)
C(35) C(40) 1.393(9)
C(36) C(37) 1.360(10)
C(37) C(38) 1.382(11)
C(38) C(39) 1.455(10)
C(39) C(40) 1.404(8)
C(3) H(1) 0.970
C(4) H(2) 0.970
C(5) H(3) 0.970
C(9) H(4) 0.970
C(11) H(5) 0.970
C(13) H(6) 0.970
C(13) H(7) 0.970
C(13) H(8) 0.970
C(14) H(9) 0.970
C(14) H(10) 0.970
C(14) H(11) 0.970
C(15) H(12) 0.970
C(15) H(13) 0.970
C(15) H(14) 0.970
C(18) H(15) 0.970
C(20) H(16) 0.970
C(22) H(17) 0.970
C(22) H(18) 0.970
C(22) H(19) 0.970
C(23) H(20) 0.970
C(23) H(21) 0.970
C(23) H(22) 0.970
C(24) H(23) 0.970
C(24) H(24) 0.970
C(24) H(25) 0.970
C(27) H(26) 0.970
C(28) H(27) 0.970
C(29) H(28) 0.970
C(31) H(29) 0.970
C(31) H(30) 0.970
C(32) H(31) 0.970
C(32) H(32) 0.970
C(32) H(33) 0.970
C(33) H(34) 0.970
C(33) H(35) 0.970
C(34) H(36) 0.970
C(34) H(37) 0.970
C(34) H(38) 0.970
C(35) H(39) 0.970
C(36) H(40) 0.970
C(37) H(41) 0.970
C(38) H(42) 0.970
C(39) H(43) 0.970
C(40) H(44) 0.970
C(41) H(45) 0.970
C(41) H(46) 0.970
C(41) H(47) 0.970

loop_
_geom_contact_atom_site_label_1
_geom_contact_atom_site_label_2
_geom_contact_distance
_geom_contact_site_symmetry_2
F(1) C(9) 3.477(8) 54506
F(1) C(35) 3.366(9) 54506
F(1) C(41) 3.597(8) .
F(2) C(32) 3.378(18) 55506
F(2) C(35) 3.372(18) 54506
F(2) C(40) 3.143(18) 54506
F(3) C(41) 3.297(11) 55502
F(4) C(32) 3.169(16) 55506
F(4) C(36) 2.909(16) .
F(4) C(37) 3.100(16) .
F(4) C(38) 3.504(15) 55502
F(5) C(11) 3.41(2) .
F(5) C(14) 3.45(2) .
F(5) C(32) 3.30(2) 55506
F(5) C(40) 3.52(2) 54506
F(6) C(9) 3.591(15) 54506
F(6) C(13) 3.368(17) 54506
F(6) C(23) 3.587(15) 55504
F(7) C(32) 3.34(2) 55506
F(7) C(36) 3.45(2) .
F(7) C(37) 3.36(2) .
F(7) C(37) 3.30(2) 55502
F(7) C(38) 2.99(2) 55502
C(3) C(40) 3.534(7) 54505
C(4) C(19) 3.541(7) 65503
C(9) F(1) 3.477(8) 55506
C(9) F(6) 3.591(15) 55506
C(11) F(5) 3.41(2) .
C(11) C(11) 3.591(6) 65502
C(13) F(6) 3.368(17) 55506
C(14) F(5) 3.45(2) .
C(19) C(4) 3.541(7) 65503
C(23) F(6) 3.587(15) 55404
C(32) F(2) 3.378(18) 54506
C(32) F(4) 3.169(16) 54506
C(32) F(5) 3.30(2) 54506
C(32) F(7) 3.34(2) 54506
C(35) F(1) 3.366(9) 55506
C(35) F(2) 3.372(18) 55506
C(36) F(4) 2.909(16) .
C(36) F(7) 3.45(2) .
C(37) F(4) 3.100(16) .
C(37) F(7) 3.36(2) .
C(37) F(7) 3.30(2) 55502
C(37) C(37) 3.554(10) 55502
C(38) F(4) 3.504(15) 55502
C(38) F(7) 2.99(2) 55502
C(40) F(2) 3.143(18) 55506
C(40) F(5) 3.52(2) 55506
C(40) C(3) 3.534(7) 45505
C(41) F(1) 3.597(8) .
C(41) F(3) 3.297(11) 55502
S(2) H(16) 3.163 55507
F(1) H(4) 2.545 54506
F(1) H(9) 3.009 54506
F(1) H(39) 2.434 54506
F(1) H(41) 3.325 .
F(1) H(47) 2.841 .
F(2) H(1) 3.133 65502
F(2) H(2) 3.518 65502
F(2) H(5) 3.104 .
F(2) H(10) 3.251 .
F(2) H(20) 2.928 55504
F(2) H(31) 3.496 55506
F(2) H(32) 2.700 55506
F(2) H(33) 3.454 55506
F(2) H(39) 2.870 54506
F(2) H(44) 2.404 54506
F(3) H(4) 3.492 54506
F(3) H(8) 2.957 54506
F(3) H(20) 3.356 55504
F(3) H(21) 3.597 55504
F(3) H(32) 3.447 55506
F(3) H(33) 3.132 55506
F(3) H(36) 3.441 55502
F(3) H(42) 2.748 55502
F(3) H(45) 2.666 55502
F(3) H(47) 3.104 55502
F(4) H(10) 2.820 .
F(4) H(32) 2.665 55506
F(4) H(33) 2.791 55506
F(4) H(40) 2.192 .
F(4) H(41) 2.596 .
F(4) H(41) 3.367 55502
F(4) H(42) 2.762 55502
F(5) H(1) 3.227 65502
F(5) H(5) 2.716 .
F(5) H(10) 2.714 .
F(5) H(11) 3.564 .
F(5) H(20) 3.541 55504
F(5) H(31) 3.599 55506
F(5) H(32) 2.536 55506
F(5) H(33) 3.351 55506
F(5) H(39) 3.062 54506
F(5) H(40) 3.299 .
F(5) H(44) 2.858 54506
F(6) H(4) 2.774 54506
F(6) H(8) 2.475 54506
F(6) H(20) 2.992 55504
F(6) H(22) 3.541 55504
F(6) H(39) 2.914 54506
F(6) H(44) 3.140 54506
F(6) H(45) 3.489 55502
F(7) H(32) 3.038 55506
F(7) H(33) 2.774 55506
F(7) H(40) 2.867 .
F(7) H(41) 2.662 .
F(7) H(41) 2.849 55502
F(7) H(42) 2.221 55502
F(7) H(45) 3.406 55502
F(7) H(47) 3.484 55502
C(3) H(11) 3.509 65502
C(3) H(26) 3.590 55505
C(3) H(43) 3.214 54505
C(3) H(44) 2.990 54505
C(4) H(20) 3.207 65503
C(4) H(26) 3.397 55505
C(4) H(43) 3.067 54505
C(4) H(44) 3.011 54505
C(5) H(43) 3.452 54505
C(7) H(11) 3.318 65502
C(8) H(11) 2.881 65502
C(9) H(11) 3.135 65502
C(11) H(12) 3.577 65502
C(12) H(5) 3.540 65502
C(13) H(11) 3.155 65502
C(14) H(1) 3.516 65502
C(14) H(29) 3.346 55506
C(14) H(32) 3.076 55506
C(14) H(46) 3.313 55506
C(14) H(47) 3.574 55506
C(15) H(12) 3.194 65502
C(16) H(3) 2.996 65503
C(17) H(3) 2.984 65503
C(18) H(2) 3.097 65503
C(18) H(3) 3.105 65503
C(19) H(2) 2.774 65503
C(19) H(3) 3.209 65503
C(20) H(2) 3.328 65503
C(20) H(3) 3.116 65503
C(20) H(23) 3.425 55507
C(21) H(3) 3.020 65503
C(22) H(27) 3.283 54507
C(22) H(38) 3.389 54505
C(23) H(2) 2.894 65503
C(23) H(31) 3.564 54507
C(23) H(37) 3.330 55503
C(24) H(16) 3.260 55507
C(24) H(18) 3.559 65503
C(24) H(27) 3.192 55505
C(24) H(35) 3.499 55507
C(27) H(6) 3.176 44505
C(27) H(15) 3.354 54507
C(28) H(6) 3.303 44505
C(28) H(18) 3.107 54507
C(28) H(25) 3.264 44505
C(29) H(35) 3.413 55503
C(29) H(37) 3.197 55503
C(31) H(10) 3.487 54506
C(32) H(10) 3.144 54506
C(32) H(42) 3.275 54505
C(33) H(23) 3.019 55507
C(33) H(28) 3.187 55503
C(34) H(18) 3.590 45505
C(34) H(21) 3.236 55503
C(34) H(23) 3.432 55507
C(34) H(28) 3.169 55503
C(35) H(14) 3.009 55506
C(36) H(14) 3.066 55506
C(37) H(41) 3.001 55502
C(38) H(12) 3.355 45505
C(38) H(13) 3.527 45505
C(38) H(33) 3.081 45505
C(39) H(12) 3.142 45505
C(39) H(13) 3.192 45505
C(39) H(33) 3.490 45505
C(40) H(1) 3.265 45505
C(40) H(2) 3.450 45505
C(40) H(12) 3.359 45505
C(41) H(9) 3.111 54506
B(1) H(4) 3.309 54506
B(1) H(32) 3.203 55506
B(1) H(33) 3.421 55506
B(1) H(39) 3.096 54506
B(1) H(40) 3.458 .
B(1) H(41) 3.466 .
B(1) H(42) 3.369 55502
B(1) H(44) 3.519 54506
H(1) F(2) 3.133 65502
H(1) F(5) 3.227 65502
H(1) C(14) 3.516 65502
H(1) C(40) 3.265 54505
H(1) H(5) 2.951 65502
H(1) H(10) 3.526 65502
H(1) H(11) 2.775 65502
H(1) H(26) 3.500 55505
H(1) H(32) 3.594 55505
H(1) H(43) 3.528 54505
H(1) H(44) 2.654 54505
H(2) F(2) 3.518 65502
H(2) C(18) 3.097 65503
H(2) C(19) 2.774 65503
H(2) C(20) 3.328 65503
H(2) C(23) 2.894 65503
H(2) C(40) 3.450 54505
H(2) H(15) 3.249 65503
H(2) H(20) 2.238 65503
H(2) H(21) 3.442 65503
H(2) H(26) 3.199 55505
H(2) H(43) 3.256 54505
H(2) H(44) 2.660 54505
H(3) C(16) 2.996 65503
H(3) C(17) 2.984 65503
H(3) C(18) 3.105 65503
H(3) C(19) 3.209 65503
H(3) C(20) 3.116 65503
H(3) C(21) 3.020 65503
H(3) H(3) 2.986 65503
H(3) H(18) 3.475 65503
H(4) F(1) 2.545 55506
H(4) F(3) 3.492 55506
H(4) F(6) 2.774 55506
H(4) B(1) 3.309 55506
H(4) H(11) 3.412 65502
H(5) F(2) 3.104 .
H(5) F(5) 2.716 .
H(5) C(12) 3.540 65502
H(5) H(1) 2.951 65502
H(5) H(12) 3.125 65502
H(5) H(39) 3.545 54506
H(5) H(44) 3.517 54506
H(6) C(27) 3.176 55505
H(6) C(28) 3.303 55505
H(6) H(11) 2.731 65502
H(6) H(26) 3.100 55505
H(6) H(27) 3.321 55505
H(6) H(46) 3.308 55505
H(7) H(22) 3.195 55507
H(8) F(3) 2.957 55506
H(8) F(6) 2.475 55506
H(8) H(11) 3.351 65502
H(8) H(22) 3.435 55507
H(8) H(45) 3.479 55505
H(8) H(46) 3.237 55505
H(8) H(47) 3.580 55505
H(9) F(1) 3.009 55506
H(9) C(41) 3.111 55506
H(9) H(29) 3.098 55506
H(9) H(32) 3.472 55506
H(9) H(46) 2.714 55506
H(9) H(47) 2.700 55506
H(10) F(2) 3.251 .
H(10) F(4) 2.820 .
H(10) F(5) 2.714 .
H(10) C(31) 3.487 55506
H(10) C(32) 3.144 55506
H(10) H(1) 3.526 65502
H(10) H(29) 2.898 55506
H(10) H(32) 2.298 55506
H(10) H(33) 3.503 55506
H(10) H(46) 3.523 55506
H(11) F(5) 3.564 .
H(11) C(3) 3.509 65502
H(11) C(7) 3.318 65502
H(11) C(8) 2.881 65502
H(11) C(9) 3.135 65502
H(11) C(13) 3.155 65502
H(11) H(1) 2.775 65502
H(11) H(4) 3.412 65502
H(11) H(6) 2.731 65502
H(11) H(8) 3.351 65502
H(11) H(29) 3.526 55506
H(11) H(32) 3.106 55506
H(11) H(46) 3.217 55506
H(12) C(11) 3.577 65502
H(12) C(15) 3.194 65502
H(12) C(38) 3.355 54505
H(12) C(39) 3.142 54505
H(12) C(40) 3.359 54505
H(12) H(5) 3.125 65502
H(12) H(12) 2.460 65502
H(12) H(14) 3.250 65502
H(12) H(43) 3.427 54505
H(13) C(38) 3.527 54505
H(13) C(39) 3.192 54505
H(13) H(43) 3.029 54505
H(14) C(35) 3.009 54506
H(14) C(36) 3.066 54506
H(14) H(12) 3.250 65502
H(14) H(39) 2.961 54506
H(14) H(40) 3.049 54506
H(15) C(27) 3.354 54507
H(15) H(2) 3.249 65503
H(15) H(19) 2.983 54507
H(15) H(26) 2.902 54507
H(15) H(27) 3.394 54507
H(15) H(31) 3.285 54507
H(16) S(2) 3.163 55507
H(16) C(24) 3.260 55507
H(16) H(23) 2.831 55507
H(16) H(24) 2.823 55507
H(16) H(34) 3.451 55507
H(17) H(38) 3.047 54505
H(17) H(43) 3.245 54505
H(18) C(24) 3.559 65503
H(18) C(28) 3.107 54507
H(18) C(34) 3.590 54505
H(18) H(3) 3.475 65503
H(18) H(25) 2.768 65503
H(18) H(27) 2.390 54507
H(18) H(37) 3.270 54505
H(18) H(38) 3.008 54505
H(19) H(15) 2.983 54507
H(19) H(27) 3.505 54507
H(19) H(38) 3.598 54505
H(20) F(2) 2.928 55404
H(20) F(3) 3.356 55404
H(20) F(5) 3.541 55404
H(20) F(6) 2.992 55404
H(20) C(4) 3.207 65503
H(20) H(2) 2.238 65503
H(20) H(31) 3.310 54507
H(20) H(44) 2.982 55507
H(21) F(3) 3.597 55404
H(21) C(34) 3.236 55503
H(21) H(2) 3.442 65503
H(21) H(31) 2.966 54507
H(21) H(36) 3.160 55503
H(21) H(37) 2.493 55503
H(22) F(6) 3.541 55404
H(22) H(7) 3.195 55507
H(22) H(8) 3.435 55507
H(22) H(24) 3.355 55507
H(22) H(28) 3.549 55503
H(22) H(37) 3.385 55503
H(23) C(20) 3.425 55507
H(23) C(33) 3.019 55507
H(23) C(34) 3.432 55507
H(23) H(16) 2.831 55507
H(23) H(23) 3.509 55507
H(23) H(27) 3.397 55505
H(23) H(34) 2.646 55507
H(23) H(35) 2.712 55507
H(23) H(38) 2.999 55507
H(24) H(16) 2.823 55507
H(24) H(22) 3.355 55507
H(24) H(27) 3.461 55505
H(25) C(28) 3.264 55505
H(25) H(18) 2.768 65503
H(25) H(27) 2.350 55505
H(25) H(38) 3.590 55507
H(26) C(3) 3.590 44505
H(26) C(4) 3.397 44505
H(26) H(1) 3.500 44505
H(26) H(2) 3.199 44505
H(26) H(6) 3.100 44505
H(26) H(15) 2.902 54507
H(27) C(22) 3.283 54507
H(27) C(24) 3.192 44505
H(27) H(6) 3.321 44505
H(27) H(15) 3.394 54507
H(27) H(18) 2.390 54507
H(27) H(19) 3.505 54507
H(27) H(23) 3.397 44505
H(27) H(24) 3.461 44505
H(27) H(25) 2.350 44505
H(27) H(37) 3.487 55503
H(28) C(33) 3.187 55503
H(28) C(34) 3.169 55503
H(28) H(22) 3.549 55503
H(28) H(28) 2.826 55503
H(28) H(35) 2.486 55503
H(28) H(37) 2.440 55503
H(29) C(14) 3.346 54506
H(29) H(9) 3.098 54506
H(29) H(10) 2.898 54506
H(29) H(11) 3.526 54506
H(30) H(43) 3.397 54505
H(31) F(2) 3.496 54506
H(31) F(5) 3.599 54506
H(31) C(23) 3.564 54507
H(31) H(15) 3.285 54507
H(31) H(20) 3.310 54507
H(31) H(21) 2.966 54507
H(32) F(2) 2.700 54506
H(32) F(3) 3.447 54506
H(32) F(4) 2.665 54506
H(32) F(5) 2.536 54506
H(32) F(7) 3.038 54506
H(32) C(14) 3.076 54506
H(32) B(1) 3.203 54506
H(32) H(1) 3.594 44505
H(32) H(9) 3.472 54506
H(32) H(10) 2.298 54506
H(32) H(11) 3.106 54506
H(32) H(40) 3.496 54506
H(32) H(42) 3.597 54505
H(33) F(2) 3.454 54506
H(33) F(3) 3.132 54506
H(33) F(4) 2.791 54506
H(33) F(5) 3.351 54506
H(33) F(7) 2.774 54506
H(33) C(38) 3.081 54505
H(33) C(39) 3.490 54505
H(33) B(1) 3.421 54506
H(33) H(10) 3.503 54506
H(33) H(42) 2.319 54505
H(33) H(43) 3.142 54505
H(34) H(16) 3.451 55507
H(34) H(23) 2.646 55507
H(35) C(24) 3.499 55507
H(35) C(29) 3.413 55503
H(35) H(23) 2.712 55507
H(35) H(28) 2.486 55503
H(36) F(3) 3.441 55502
H(36) H(21) 3.160 55503
H(37) C(23) 3.330 55503
H(37) C(29) 3.197 55503
H(37) H(18) 3.270 45505
H(37) H(21) 2.493 55503
H(37) H(22) 3.385 55503
H(37) H(27) 3.487 55503
H(37) H(28) 2.440 55503
H(38) C(22) 3.389 45505
H(38) H(17) 3.047 45505
H(38) H(18) 3.008 45505
H(38) H(19) 3.598 45505
H(38) H(23) 2.999 55507
H(38) H(25) 3.590 55507
H(39) F(1) 2.434 55506
H(39) F(2) 2.870 55506
H(39) F(5) 3.062 55506
H(39) F(6) 2.914 55506
H(39) B(1) 3.096 55506
H(39) H(5) 3.545 55506
H(39) H(14) 2.961 55506
H(40) F(4) 2.192 .
H(40) F(5) 3.299 .
H(40) F(7) 2.867 .
H(40) B(1) 3.458 .
H(40) H(14) 3.049 55506
H(40) H(32) 3.496 55506
H(41) F(1) 3.325 .
H(41) F(4) 2.596 .
H(41) F(4) 3.367 55502
H(41) F(7) 2.662 .
H(41) F(7) 2.849 55502
H(41) C(37) 3.001 55502
H(41) B(1) 3.466 .
H(41) H(41) 2.285 55502
H(41) H(42) 3.527 55502
H(42) F(3) 2.748 55502
H(42) F(4) 2.762 55502
H(42) F(7) 2.221 55502
H(42) C(32) 3.275 45505
H(42) B(1) 3.369 55502
H(42) H(32) 3.597 45505
H(42) H(33) 2.319 45505
H(42) H(41) 3.527 55502
H(43) C(3) 3.214 45505
H(43) C(4) 3.067 45505
H(43) C(5) 3.452 45505
H(43) H(1) 3.528 45505
H(43) H(2) 3.256 45505
H(43) H(12) 3.427 45505
H(43) H(13) 3.029 45505
H(43) H(17) 3.245 45505
H(43) H(30) 3.397 45505
H(43) H(33) 3.142 45505
H(44) F(2) 2.404 55506
H(44) F(5) 2.858 55506
H(44) F(6) 3.140 55506
H(44) C(3) 2.990 45505
H(44) C(4) 3.011 45505
H(44) B(1) 3.519 55506
H(44) H(1) 2.654 45505
H(44) H(2) 2.660 45505
H(44) H(5) 3.517 55506
H(44) H(20) 2.982 55507
H(45) F(3) 2.666 55502
H(45) F(6) 3.489 55502
H(45) F(7) 3.406 55502
H(45) H(8) 3.479 44505
H(46) C(14) 3.313 54506
H(46) H(6) 3.308 44505
H(46) H(8) 3.237 44505
H(46) H(9) 2.714 54506
H(46) H(10) 3.523 54506
H(46) H(11) 3.217 54506
H(47) F(1) 2.841 .
H(47) F(3) 3.104 55502
H(47) F(7) 3.484 55502
H(47) C(14) 3.574 54506
H(47) H(8) 3.580 44505
H(47) H(9) 2.700 54506

loop_
_geom_torsion_atom_site_label_1
_geom_torsion_atom_site_label_2
_geom_torsion_atom_site_label_3
_geom_torsion_atom_site_label_4
_geom_torsion
S(1) Ru(1) S(2) Ge(1) 1.78(4)
S(2) Ru(1) S(1) Ge(1) -1.72(4)
S(2) Ru(1) S(1) C(41) -106.38(18)
S(1) Ru(1) C(35) C(36) -47.9(4)
S(1) Ru(1) C(35) C(40) 178.9(2)
C(35) Ru(1) S(1) Ge(1) -135.0(2)
C(35) Ru(1) S(1) C(41) 120.3(2)
S(1) Ru(1) C(36) C(35) 144.8(3)
S(1) Ru(1) C(36) C(37) -83.1(4)
C(36) Ru(1) S(1) Ge(1) -162.6(2)
C(36) Ru(1) S(1) C(41) 92.7(2)
S(1) Ru(1) C(37) C(36) 102.4(4)
S(1) Ru(1) C(37) C(38) -122.6(3)
C(37) Ru(1) S(1) Ge(1) 161.43(19)
C(37) Ru(1) S(1) C(41) 56.8(2)
S(1) Ru(1) C(38) C(37) 66.1(4)
S(1) Ru(1) C(38) C(39) -163.5(3)
C(38) Ru(1) S(1) Ge(1) 127.6(2)
C(38) Ru(1) S(1) C(41) 23.0(3)
S(1) Ru(1) C(39) C(38) 31.8(6)
S(1) Ru(1) C(39) C(40) 162.6(3)
C(39) Ru(1) S(1) Ge(1) 106.1(4)
C(39) Ru(1) S(1) C(41) 1.4(4)
S(1) Ru(1) C(40) C(35) -3.8(10)
S(1) Ru(1) C(40) C(39) -136.4(7)
C(40) Ru(1) S(1) Ge(1) -132.0(7)
C(40) Ru(1) S(1) C(41) 123.3(8)
S(2) Ru(1) C(35) C(36) -166.9(3)
S(2) Ru(1) C(35) C(40) 59.9(4)
C(35) Ru(1) S(2) Ge(1) 140.0(2)
S(2) Ru(1) C(36) C(35) 32.3(7)
S(2) Ru(1) C(36) C(37) 164.4(4)
C(36) Ru(1) S(2) Ge(1) 116.7(5)
S(2) Ru(1) C(37) C(36) -161.0(5)
S(2) Ru(1) C(37) C(38) -26.0(8)
C(37) Ru(1) S(2) Ge(1) -96.1(6)
S(2) Ru(1) C(38) C(37) 170.8(3)
S(2) Ru(1) C(38) C(39) -58.8(4)
C(38) Ru(1) S(2) Ge(1) -115.5(2)
S(2) Ru(1) C(39) C(38) 135.8(4)
S(2) Ru(1) C(39) C(40) -93.3(4)
C(39) Ru(1) S(2) Ge(1) -149.43(17)
S(2) Ru(1) C(40) C(35) -132.9(3)
S(2) Ru(1) C(40) C(39) 94.5(4)
C(40) Ru(1) S(2) Ge(1) 172.18(17)
C(35) Ru(1) C(36) C(37) 132.1(6)
C(36) Ru(1) C(35) C(40) -133.2(5)
C(35) Ru(1) C(37) C(36) -29.7(4)
C(35) Ru(1) C(37) C(38) 105.3(4)
C(37) Ru(1) C(35) C(36) 28.4(4)
C(37) Ru(1) C(35) C(40) -104.8(4)
C(35) Ru(1) C(38) C(37) -63.9(4)
C(35) Ru(1) C(38) C(39) 66.5(4)
C(38) Ru(1) C(35) C(36) 64.8(4)
C(38) Ru(1) C(35) C(40) -68.4(4)
C(35) Ru(1) C(39) C(38) -102.1(4)
C(35) Ru(1) C(39) C(40) 28.8(4)
C(39) Ru(1) C(35) C(36) 104.2(4)
C(39) Ru(1) C(35) C(40) -29.1(3)
C(35) Ru(1) C(40) C(39) -132.6(6)
C(40) Ru(1) C(35) C(36) 133.2(5)
C(36) Ru(1) C(37) C(38) 135.0(6)
C(37) Ru(1) C(36) C(35) -132.1(6)
C(36) Ru(1) C(38) C(37) -26.9(4)
C(36) Ru(1) C(38) C(39) 103.5(4)
C(38) Ru(1) C(36) C(35) -104.4(4)
C(38) Ru(1) C(36) C(37) 27.7(4)
C(36) Ru(1) C(39) C(38) -65.1(4)
C(36) Ru(1) C(39) C(40) 65.8(4)
C(39) Ru(1) C(36) C(35) -65.3(4)
C(39) Ru(1) C(36) C(37) 66.8(4)
C(36) Ru(1) C(40) C(35) 28.8(4)
C(36) Ru(1) C(40) C(39) -103.8(4)
C(40) Ru(1) C(36) C(35) -28.4(3)
C(40) Ru(1) C(36) C(37) 103.7(4)
C(37) Ru(1) C(38) C(39) 130.4(6)
C(38) Ru(1) C(37) C(36) -135.0(6)
C(37) Ru(1) C(39) C(38) -29.6(4)
C(37) Ru(1) C(39) C(40) 101.2(4)
C(39) Ru(1) C(37) C(36) -103.6(4)
C(39) Ru(1) C(37) C(38) 31.5(4)
C(37) Ru(1) C(40) C(35) 64.3(4)
C(37) Ru(1) C(40) C(39) -68.3(4)
C(40) Ru(1) C(37) C(36) -66.1(4)
C(40) Ru(1) C(37) C(38) 68.9(4)
C(38) Ru(1) C(39) C(40) 130.9(6)
C(39) Ru(1) C(38) C(37) -130.4(6)
C(38) Ru(1) C(40) C(35) 101.5(4)
C(38) Ru(1) C(40) C(39) -31.1(4)
C(40) Ru(1) C(38) C(37) -100.8(4)
C(40) Ru(1) C(38) C(39) 29.6(4)
C(39) Ru(1) C(40) C(35) 132.6(6)
C(40) Ru(1) C(39) C(38) -130.9(6)
S(1) Ge(1) S(2) Ru(1) -1.84(4)
S(2) Ge(1) S(1) Ru(1) 1.73(4)
S(2) Ge(1) S(1) C(41) 104.62(17)
S(1) Ge(1) C(1) C(2) -22.0(3)
S(1) Ge(1) C(1) C(6) 160.6(2)
C(1) Ge(1) S(1) Ru(1) 113.34(13)
C(1) Ge(1) S(1) C(41) -143.8(2)
S(1) Ge(1) C(25) C(26) -66.0(3)
S(1) Ge(1) C(25) C(30) 110.6(3)
C(25) Ge(1) S(1) Ru(1) -119.69(14)
C(25) Ge(1) S(1) C(41) -16.8(2)
S(2) Ge(1) C(1) C(2) 76.9(3)
S(2) Ge(1) C(1) C(6) -100.6(3)
C(1) Ge(1) S(2) Ru(1) -118.52(13)
S(2) Ge(1) C(25) C(26) -163.0(3)
S(2) Ge(1) C(25) C(30) 13.5(4)
C(25) Ge(1) S(2) Ru(1) 103.08(15)
C(1) Ge(1) C(25) C(26) 60.8(4)
C(1) Ge(1) C(25) C(30) -122.6(3)
C(25) Ge(1) C(1) C(2) -142.4(3)
C(25) Ge(1) C(1) C(6) 40.2(3)
F(5) F(2) F(6) F(3) -60(3)
F(5) F(2) F(6) B(1) -4(2)
F(6) F(2) F(5) F(4) 35(4)
F(6) F(2) F(5) B(1) 3(2)
F(5) F(2) B(1) F(1) 81(2)
F(5) F(2) B(1) F(3) -141(2)
F(5) F(2) B(1) F(4) -33(2)
F(5) F(2) B(1) F(6) 176(2)
F(5) F(2) B(1) F(7) -65(3)
B(1) F(2) F(5) F(4) 32(2)
F(6) F(2) B(1) F(1) -95.1(10)
F(6) F(2) B(1) F(3) 42.7(11)
F(6) F(2) B(1) F(4) 151.4(13)
F(6) F(2) B(1) F(5) -176(2)
F(6) F(2) B(1) F(7) 119.5(18)
B(1) F(2) F(6) F(3) -55.8(13)
F(6) F(3) F(7) F(4) -41(3)
F(6) F(3) F(7) B(1) -5.1(15)
F(7) F(3) F(6) F(2) 49.9(16)
F(7) F(3) F(6) B(1) 4.6(14)
F(6) F(3) B(1) F(1) 70.2(15)
F(6) F(3) B(1) F(2) -60.2(15)
F(6) F(3) B(1) F(4) -168.1(15)
F(6) F(3) B(1) F(5) -81.7(19)
F(6) F(3) B(1) F(7) 174.5(17)
B(1) F(3) F(6) F(2) 45.3(10)
F(7) F(3) B(1) F(1) -104.3(14)
F(7) F(3) B(1) F(2) 125.3(13)
F(7) F(3) B(1) F(4) 17.4(12)
F(7) F(3) B(1) F(5) 103.8(17)
F(7) F(3) B(1) F(6) -174.5(17)
B(1) F(3) F(7) F(4) -36(2)
F(5) F(4) F(7) F(3) 8(3)
F(5) F(4) F(7) B(1) -22.1(16)
F(7) F(4) F(5) F(2) -14(4)
F(7) F(4) F(5) B(1) 27(2)
F(5) F(4) B(1) F(1) -102.4(14)
F(5) F(4) B(1) F(2) 15.3(14)
F(5) F(4) B(1) F(3) 124.0(15)
F(5) F(4) B(1) F(6) 104(3)
F(5) F(4) B(1) F(7) 152(2)
B(1) F(4) F(5) F(2) -41(3)
F(7) F(4) B(1) F(1) 105.9(19)
F(7) F(4) B(1) F(2) -136.4(19)
F(7) F(4) B(1) F(3) -27.7(19)
F(7) F(4) B(1) F(5) -152(2)
F(7) F(4) B(1) F(6) -47(3)
B(1) F(4) F(7) F(3) 30.5(19)
F(2) F(5) B(1) F(1) -109(2)
F(2) F(5) B(1) F(3) 48(3)
F(2) F(5) B(1) F(4) 148(2)
F(2) F(5) B(1) F(6) -4(2)
F(2) F(5) B(1) F(7) 129(2)
F(4) F(5) B(1) F(1) 103.8(10)
F(4) F(5) B(1) F(2) -148(2)
F(4) F(5) B(1) F(3) -99.7(15)
F(4) F(5) B(1) F(6) -151.8(13)
F(4) F(5) B(1) F(7) -18.1(14)
F(2) F(6) B(1) F(1) 110.6(11)
F(2) F(6) B(1) F(3) -120.7(13)
F(2) F(6) B(1) F(4) -95(3)
F(2) F(6) B(1) F(5) 2.1(14)
F(2) F(6) B(1) F(7) -126.7(16)
F(3) F(6) B(1) F(1) -128.8(12)
F(3) F(6) B(1) F(2) 120.7(13)
F(3) F(6) B(1) F(4) 25(3)
F(3) F(6) B(1) F(5) 122.7(16)
F(3) F(6) B(1) F(7) -6.0(18)
F(3) F(7) B(1) F(1) 121.0(11)
F(3) F(7) B(1) F(2) -93.6(16)
F(3) F(7) B(1) F(4) -151.5(19)
F(3) F(7) B(1) F(5) -121.5(16)
F(3) F(7) B(1) F(6) 4.9(15)
F(4) F(7) B(1) F(1) -87.4(17)
F(4) F(7) B(1) F(2) 58(2)
F(4) F(7) B(1) F(3) 151.5(19)
F(4) F(7) B(1) F(5) 30(2)
F(4) F(7) B(1) F(6) 156.4(18)
Ge(1) C(1) C(2) C(3) 178.4(3)
Ge(1) C(1) C(2) C(7) -7.2(5)
Ge(1) C(1) C(6) C(5) -177.9(3)
Ge(1) C(1) C(6) C(16) 8.1(5)
C(2) C(1) C(6) C(5) 4.6(6)
C(2) C(1) C(6) C(16) -169.4(3)
C(6) C(1) C(2) C(3) -4.2(6)
C(6) C(1) C(2) C(7) 170.2(4)
C(1) C(2) C(3) C(4) 0.9(7)
C(1) C(2) C(7) C(8) -89.4(5)
C(1) C(2) C(7) C(12) 97.8(5)
C(3) C(2) C(7) C(8) 85.1(5)
C(3) C(2) C(7) C(12) -87.8(5)
C(7) C(2) C(3) C(4) -173.9(4)
C(2) C(3) C(4) C(5) 2.1(8)
C(3) C(4) C(5) C(6) -1.7(7)
C(4) C(5) C(6) C(1) -1.6(7)
C(4) C(5) C(6) C(16) 172.5(4)
C(1) C(6) C(16) C(17) -106.7(5)
C(1) C(6) C(16) C(21) 77.4(5)
C(5) C(6) C(16) C(17) 79.3(5)
C(5) C(6) C(16) C(21) -96.6(5)
C(2) C(7) C(8) C(9) -175.8(4)
C(2) C(7) C(8) C(13) 2.3(6)
C(2) C(7) C(12) C(11) 176.0(3)
C(2) C(7) C(12) C(15) -3.0(6)
C(8) C(7) C(12) C(11) 3.4(6)
C(8) C(7) C(12) C(15) -175.6(4)
C(12) C(7) C(8) C(9) -3.0(6)
C(12) C(7) C(8) C(13) 175.1(4)
C(7) C(8) C(9) C(10) 0.4(6)
C(13) C(8) C(9) C(10) -177.7(4)
C(8) C(9) C(10) C(11) 1.7(7)
C(8) C(9) C(10) C(14) 179.0(4)
C(9) C(10) C(11) C(12) -1.2(7)
C(14) C(10) C(11) C(12) -178.6(4)
C(10) C(11) C(12) C(7) -1.3(6)
C(10) C(11) C(12) C(15) 177.8(4)
C(6) C(16) C(17) C(18) 178.0(4)
C(6) C(16) C(17) C(22) -4.9(7)
C(6) C(16) C(21) C(20) -179.2(4)
C(6) C(16) C(21) C(24) 4.7(6)
C(17) C(16) C(21) C(20) 4.8(6)
C(17) C(16) C(21) C(24) -171.3(4)
C(21) C(16) C(17) C(18) -6.2(6)
C(21) C(16) C(17) C(22) 171.0(4)
C(16) C(17) C(18) C(19) 2.5(7)
C(22) C(17) C(18) C(19) -174.6(5)
C(17) C(18) C(19) C(20) 2.5(7)
C(17) C(18) C(19) C(23) -177.9(5)
C(18) C(19) C(20) C(21) -4.0(7)
C(23) C(19) C(20) C(21) 176.4(4)
C(19) C(20) C(21) C(16) 0.3(7)
C(19) C(20) C(21) C(24) 176.5(4)
Ge(1) C(25) C(26) C(27) 176.6(4)
Ge(1) C(25) C(26) C(31) -2.0(6)
Ge(1) C(25) C(30) C(29) -175.8(3)
Ge(1) C(25) C(30) C(33) 1.7(6)
C(26) C(25) C(30) C(29) 0.6(7)
C(26) C(25) C(30) C(33) 178.2(4)
C(30) C(25) C(26) C(27) 0.0(7)
C(30) C(25) C(26) C(31) -178.7(4)
C(25) C(26) C(27) C(28) -0.1(7)
C(25) C(26) C(31) C(32) -165.2(5)
C(27) C(26) C(31) C(32) 16.2(7)
C(31) C(26) C(27) C(28) 178.6(5)
C(26) C(27) C(28) C(29) -0.5(10)
C(27) C(28) C(29) C(30) 1.2(10)
C(28) C(29) C(30) C(25) -1.2(8)
C(28) C(29) C(30) C(33) -179.0(6)
C(25) C(30) C(33) C(34) -97.7(5)
C(29) C(30) C(33) C(34) 79.8(6)
Ru(1) C(35) C(36) C(37) -53.9(6)
Ru(1) C(35) C(40) C(39) 51.5(5)
C(36) C(35) C(40) Ru(1) -55.2(6)
C(36) C(35) C(40) C(39) -3.7(10)
C(40) C(35) C(36) Ru(1) 55.4(6)
C(40) C(35) C(36) C(37) 1.5(10)
Ru(1) C(36) C(37) C(38) -50.3(6)
C(35) C(36) C(37) Ru(1) 53.0(6)
C(35) C(36) C(37) C(38) 2.7(11)
Ru(1) C(37) C(38) C(39) -56.4(5)
C(36) C(37) C(38) Ru(1) 51.8(6)
C(36) C(37) C(38) C(39) -4.5(10)
Ru(1) C(38) C(39) C(40) -55.6(5)
C(37) C(38) C(39) Ru(1) 57.8(5)
C(37) C(38) C(39) C(40) 2.2(10)
Ru(1) C(39) C(40) C(35) -51.9(5)
C(38) C(39) C(40) Ru(1) 53.7(5)
C(38) C(39) C(40) C(35) 1.8(9)
